data_4083078
loop_
_publ_author_name
'Jacques, B\'eatrice'
'Hueber, Damien'
'Hameury, Sophie'
'Braunstein, Pierre'
'Pale, Patrick'
'Blanc, Aur\'elien'
'de Fr\'emont, Pierre'

_publ_section_title
;
 Synthesis, Characterization, and Catalytic Activity of
 Alcohol-Functionalized NHC Gold(I/III) Complexes
;
_journal_issue 9
_journal_name_full Organometallics
_journal_page_first 2326
_journal_paper_doi 10.1021/om500240h
_journal_volume 33
_journal_year 2014
_chemical_formula_moiety 'C14 H18 Au Cl N2 O'
_chemical_formula_sum 'C14 H18 Au Cl N2 O'
_chemical_formula_weight 462.72
_chemical_name_common '[(IMesEtOH)AuCl]'
_space_group_IT_number 14
_symmetry_cell_setting monoclinic
_symmetry_Int_Tables_number 14
_symmetry_space_group_name_Hall '-P 2ybc'
_symmetry_space_group_name_H-M 'P 1 21/c 1'
_atom_sites_solution_hydrogens geom
_atom_sites_solution_primary direct
_atom_sites_solution_secondary difmap
_audit_creation_method SHELXL-97
_cell_angle_alpha 90.00
_cell_angle_beta 119.380(2)
_cell_angle_gamma 90.00
_cell_formula_units_Z 4
_cell_length_a 9.9220(4)
_cell_length_b 12.0235(5)
_cell_length_c 14.4523(4)
_cell_measurement_reflns_used 7544
_cell_measurement_temperature 173(2)
_cell_measurement_theta_max 27.485
_cell_measurement_theta_min 0.998
_cell_volume 1502.37(10)
_computing_cell_refinement 'HKL Scalepack (Otwinowski & Minor 1997)'
_computing_data_collection 'Collect (Bruker AXS BV, 1997-2004)'
_computing_data_reduction 'HKL Denzo and Scalepack (Otwinowski & Minor 1997)'
_computing_molecular_graphics 'Ortep-3 for Windows (Farrugia, 1997)'
_computing_publication_material 'WinGX publication routines (Farrugia, 1999)'
_computing_structure_refinement 'SHELXL-97 (Sheldrick, 2008)'
_diffrn_ambient_temperature 173(2)
_diffrn_detector_area_resol_mean 9
_diffrn_measured_fraction_theta_full 0.998
_diffrn_measured_fraction_theta_max 0.998
_diffrn_measurement_device_type KappaCCD
_diffrn_measurement_method 'CCD rotation images, thick slices'
_diffrn_radiation_monochromator graphite
_diffrn_radiation_probe x-ray
_diffrn_radiation_type MoK\a
_diffrn_radiation_wavelength 0.71073
_diffrn_reflns_av_R_equivalents 0.0641
_diffrn_reflns_av_sigmaI/netI 0.0486
_diffrn_reflns_limit_h_max 12
_diffrn_reflns_limit_h_min -11
_diffrn_reflns_limit_k_max 14
_diffrn_reflns_limit_k_min -14
_diffrn_reflns_limit_l_max 17
_diffrn_reflns_limit_l_min -17
_diffrn_reflns_number 13626
_diffrn_reflns_theta_full 26.00
_diffrn_reflns_theta_max 26.00
_diffrn_reflns_theta_min 2.36
_diffrn_source 'fine-focus sealed tube'
_exptl_absorpt_coefficient_mu 9.963
_exptl_absorpt_correction_T_max 0.1569
_exptl_absorpt_correction_T_min 0.1001
_exptl_absorpt_correction_type multi-scan
_exptl_absorpt_process_details
;
[c.f. r.h. blessing, acta cryst. (1995), a51, 33-38]
;
_exptl_crystal_colour Colorless
_exptl_crystal_density_diffrn 2.046
_exptl_crystal_density_method 'not measured'
_exptl_crystal_description Prism
_exptl_crystal_F_000 880
_exptl_crystal_recrystallization_method 'DCM - Pentane'
_exptl_crystal_size_max 0.22
_exptl_crystal_size_mid 0.16
_exptl_crystal_size_min 0.12
_refine_diff_density_max 2.635
_refine_diff_density_min -1.765
_refine_diff_density_rms 0.208
_refine_ls_extinction_coef 0.0015(2)
_refine_ls_extinction_expression Fc^*^=kFc[1+0.001xFc^2^\l^3^/sin(2\q)]^-1/4^
_refine_ls_extinction_method SHELXL
_refine_ls_goodness_of_fit_ref 1.047
_refine_ls_hydrogen_treatment mixed
_refine_ls_matrix_type full
_refine_ls_number_parameters 180
_refine_ls_number_reflns 2948
_refine_ls_number_restraints 0
_refine_ls_restrained_S_all 1.047
_refine_ls_R_factor_all 0.0516
_refine_ls_R_factor_gt 0.0319
_refine_ls_shift/su_max 0.001
_refine_ls_shift/su_mean 0.000
_refine_ls_structure_factor_coef Fsqd
_refine_ls_weighting_details 'calc w=1/[\s^2^(Fo^2^)+(0.0372P)^2^+0.0000P] where P=(Fo^2^+2Fc^2^)/3'
_refine_ls_weighting_scheme calc
_refine_ls_wR_factor_gt 0.0693
_refine_ls_wR_factor_ref 0.0762
_reflns_number_gt 2282
_reflns_number_total 2948
_reflns_threshold_expression >2sigma(I)
_cod_data_source_file om500240h_si_002.cif
_cod_data_source_block compound_2
_cod_depositor_comments 'Adding full bibliography for 4083077--4083084.cif.'
_cod_original_sg_symbol_H-M 'P 21/c'
_cod_database_code 4083078

loop_
_symmetry_equiv_pos_as_xyz
'x, y, z'
'-x, y+1/2, -z+1/2'
'-x, -y, -z'
'x, -y-1/2, z-1/2'

loop_
_atom_site_label
_atom_site_type_symbol
_atom_site_fract_x
_atom_site_fract_y
_atom_site_fract_z
_atom_site_U_iso_or_equiv
_atom_site_adp_type
_atom_site_occupancy
_atom_site_symmetry_multiplicity
_atom_site_calc_flag
_atom_site_refinement_flags
C1 C 0.2532(7) 0.9142(5) -0.0209(4) 0.0291(14) Uani 1 1 d .
C2 C 0.0303(7) 0.9920(5) -0.1423(5) 0.0359(15) Uani 1 1 d .
H2 H -0.0501 1.0429 -0.1759 0.043 Uiso 1 1 calc R
C3 C 0.0411(7) 0.8939(5) -0.1804(5) 0.0347(15) Uani 1 1 d .
H3 H -0.0297 0.8633 -0.2455 0.042 Uiso 1 1 calc R
C4 C 0.2318(7) 0.7376(5) -0.1142(4) 0.0271(13) Uani 1 1 d .
C5 C 0.3201(7) 0.7282(5) -0.1649(4) 0.0329(14) Uani 1 1 d .
C6 C 0.3728(8) 0.6235(5) -0.1718(5) 0.0345(15) Uani 1 1 d .
H6 H 0.4334 0.6163 -0.2042 0.041 Uiso 1 1 calc R
C7 C 0.3386(7) 0.5289(5) -0.1323(4) 0.0315(14) Uani 1 1 d .
C8 C 0.2490(7) 0.5417(5) -0.0835(4) 0.0330(14) Uani 1 1 d .
H8 H 0.2237 0.4789 -0.0576 0.040 Uiso 1 1 calc R
C9 C 0.1949(7) 0.6457(5) -0.0716(4) 0.0297(14) Uani 1 1 d .
C10 C 0.3574(8) 0.8283(5) -0.2110(5) 0.0453(17) Uani 1 1 d .
H10A H 0.4280 0.8073 -0.2354 0.068 Uiso 1 1 calc R
H10B H 0.4039 0.8848 -0.1575 0.068 Uiso 1 1 calc R
H10C H 0.2640 0.8567 -0.2696 0.068 Uiso 1 1 calc R
C11 C 0.0987(8) 0.6558(6) -0.0181(5) 0.0408(16) Uani 1 1 d .
H11A H 0.1429 0.7111 0.0368 0.061 Uiso 1 1 calc R
H11B H 0.0962 0.5855 0.0125 0.061 Uiso 1 1 calc R
H11C H -0.0047 0.6773 -0.0693 0.061 Uiso 1 1 calc R
C12 C 0.3949(8) 0.4145(5) -0.1458(6) 0.0425(18) Uani 1 1 d .
H12A H 0.4174 0.3689 -0.0854 0.064 Uiso 1 1 calc R
H12B H 0.4867 0.4233 -0.1515 0.064 Uiso 1 1 calc R
H12C H 0.3158 0.3798 -0.2090 0.064 Uiso 1 1 calc R
C13 C 0.1929(8) 1.1029(4) 0.0239(5) 0.0318(14) Uani 1 1 d .
H13A H 0.2674 1.0830 0.0964 0.038 Uiso 1 1 calc R
H13B H 0.0988 1.1266 0.0229 0.038 Uiso 1 1 calc R
C14 C 0.2562(8) 1.1980(5) -0.0112(5) 0.0376(16) Uani 1 1 d .
H14A H 0.2784 1.2604 0.0368 0.045 Uiso 1 1 calc R
H14B H 0.3523 1.1754 -0.0079 0.045 Uiso 1 1 calc R
Au1 Au 0.45936(3) 0.891116(18) 0.104341(16) 0.02951(12) Uani 1 1 d .
Cl1 Cl 0.7003(2) 0.86822(13) 0.24996(12) 0.0409(4) Uani 1 1 d .
N1 N 0.1595(5) 1.0048(4) -0.0442(3) 0.0293(11) Uani 1 1 d .
N2 N 0.1770(6) 0.8460(4) -0.1051(4) 0.0292(11) Uani 1 1 d .
O1 O 0.1493(6) 1.2320(4) -0.1165(4) 0.0437(12) Uani 1 1 d .
H15 H 0.160(8) 1.202(6) -0.157(5) 0.05(3) Uiso 1 1 d .

loop_
_atom_site_aniso_label
_atom_site_aniso_U_11
_atom_site_aniso_U_22
_atom_site_aniso_U_33
_atom_site_aniso_U_23
_atom_site_aniso_U_13
_atom_site_aniso_U_12
C1 0.037(4) 0.023(3) 0.028(3) 0.002(2) 0.017(3) 0.002(3)
C2 0.021(4) 0.035(4) 0.040(3) 0.001(3) 0.006(3) 0.001(3)
C3 0.030(4) 0.032(4) 0.034(3) 0.001(3) 0.009(3) 0.001(3)
C4 0.020(3) 0.024(3) 0.031(3) -0.005(2) 0.008(3) -0.003(2)
C5 0.037(4) 0.026(3) 0.027(3) -0.003(3) 0.009(3) -0.009(3)
C6 0.041(4) 0.029(3) 0.036(3) -0.006(3) 0.022(3) -0.003(3)
C7 0.031(4) 0.028(3) 0.032(3) -0.005(3) 0.012(3) 0.001(3)
C8 0.032(4) 0.025(3) 0.033(3) 0.001(3) 0.009(3) -0.005(3)
C9 0.031(4) 0.025(3) 0.032(3) -0.007(3) 0.014(3) -0.004(3)
C10 0.058(5) 0.033(4) 0.046(4) 0.001(3) 0.027(4) -0.005(4)
C11 0.039(4) 0.038(4) 0.043(4) -0.003(3) 0.018(3) -0.004(3)
C12 0.024(4) 0.027(3) 0.072(5) 0.013(3) 0.021(4) 0.007(3)
C13 0.038(4) 0.027(3) 0.032(3) -0.002(3) 0.019(3) 0.004(3)
C14 0.046(4) 0.027(4) 0.039(4) 0.000(3) 0.020(3) 0.001(3)
Au1 0.03032(18) 0.02388(16) 0.02869(17) -0.00095(9) 0.01011(12) 0.00167(10)
Cl1 0.0342(10) 0.0416(10) 0.0347(8) -0.0017(7) 0.0074(7) 0.0059(7)
N1 0.033(3) 0.021(3) 0.032(3) -0.003(2) 0.015(2) 0.001(2)
N2 0.029(3) 0.023(3) 0.033(3) 0.000(2) 0.013(2) 0.001(2)
O1 0.052(3) 0.034(3) 0.042(3) 0.008(2) 0.021(3) 0.007(2)

loop_
_atom_type_symbol
_atom_type_description
_atom_type_scat_dispersion_real
_atom_type_scat_dispersion_imag
_atom_type_scat_source
C C 0.0033 0.0016 'International Tables Vol C Tables 4.2.6.8 and 6.1.1.4'
Au Au -2.0133 8.8022 'International Tables Vol C Tables 4.2.6.8 and 6.1.1.4'
Cl Cl 0.1484 0.1585 'International Tables Vol C Tables 4.2.6.8 and 6.1.1.4'
N N 0.0061 0.0033 'International Tables Vol C Tables 4.2.6.8 and 6.1.1.4'
O O 0.0106 0.0060 'International Tables Vol C Tables 4.2.6.8 and 6.1.1.4'
H H 0.0000 0.0000 'International Tables Vol C Tables 4.2.6.8 and 6.1.1.4'

loop_
_geom_angle_atom_site_label_1
_geom_angle_atom_site_label_2
_geom_angle_atom_site_label_3
_geom_angle
N2 C1 N1 104.5(5)
N2 C1 Au1 127.6(4)
N1 C1 Au1 127.8(4)
C3 C2 N1 107.6(5)
C3 C2 H2 126.2
N1 C2 H2 126.2
C2 C3 N2 106.9(5)
C2 C3 H3 126.5
N2 C3 H3 126.5
C5 C4 C9 122.3(5)
C5 C4 N2 118.9(5)
C9 C4 N2 118.8(5)
C6 C5 C4 117.9(5)
C6 C5 C10 120.7(6)
C4 C5 C10 121.4(6)
C5 C6 C7 122.5(6)
C5 C6 H6 118.7
C7 C6 H6 118.7
C6 C7 C8 117.7(5)
C6 C7 C12 120.3(6)
C8 C7 C12 122.0(6)
C7 C8 C9 122.6(6)
C7 C8 H8 118.7
C9 C8 H8 118.7
C4 C9 C8 116.9(5)
C4 C9 C11 122.3(5)
C8 C9 C11 120.8(6)
C5 C10 H10A 109.5
C5 C10 H10B 109.5
H10A C10 H10B 109.5
C5 C10 H10C 109.5
H10A C10 H10C 109.5
H10B C10 H10C 109.5
C9 C11 H11A 109.5
C9 C11 H11B 109.5
H11A C11 H11B 109.5
C9 C11 H11C 109.5
H11A C11 H11C 109.5
H11B C11 H11C 109.5
C7 C12 H12A 109.5
C7 C12 H12B 109.5
H12A C12 H12B 109.5
C7 C12 H12C 109.5
H12A C12 H12C 109.5
H12B C12 H12C 109.5
N1 C13 C14 112.3(5)
N1 C13 H13A 109.2
C14 C13 H13A 109.2
N1 C13 H13B 109.2
C14 C13 H13B 109.2
H13A C13 H13B 107.9
O1 C14 C13 111.3(5)
O1 C14 H14A 109.4
C13 C14 H14A 109.4
O1 C14 H14B 109.4
C13 C14 H14B 109.4
H14A C14 H14B 108.0
C1 Au1 Cl1 178.77(17)
C1 N1 C2 110.1(5)
C1 N1 C13 125.1(5)
C2 N1 C13 124.8(5)
C1 N2 C3 110.9(5)
C1 N2 C4 124.2(5)
C3 N2 C4 124.9(5)
C14 O1 H15 113(6)

loop_
_geom_bond_atom_site_label_1
_geom_bond_atom_site_label_2
_geom_bond_distance
C1 N2 1.350(7)
C1 N1 1.363(7)
C1 Au1 1.976(6)
C2 C3 1.329(8)
C2 N1 1.377(7)
C2 H2 0.9300
C3 N2 1.377(7)
C3 H3 0.9300
C4 C5 1.396(8)
C4 C9 1.397(8)
C4 N2 1.443(7)
C5 C6 1.385(8)
C5 C10 1.508(8)
C6 C7 1.388(8)
C6 H6 0.9300
C7 C8 1.389(8)
C7 C12 1.532(8)
C8 C9 1.404(8)
C8 H8 0.9300
C9 C11 1.500(8)
C10 H10A 0.9600
C10 H10B 0.9600
C10 H10C 0.9600
C11 H11A 0.9600
C11 H11B 0.9600
C11 H11C 0.9600
C12 H12A 0.9600
C12 H12B 0.9600
C12 H12C 0.9600
C13 N1 1.466(7)
C13 C14 1.508(8)
C13 H13A 0.9700
C13 H13B 0.9700
C14 O1 1.423(7)
C14 H14A 0.9700
C14 H14B 0.9700
Au1 Cl1 2.2984(16)
O1 H15 0.73(6)

loop_
_geom_torsion_atom_site_label_1
_geom_torsion_atom_site_label_2
_geom_torsion_atom_site_label_3
_geom_torsion_atom_site_label_4
_geom_torsion
N1 C2 C3 N2 0.4(7)
C9 C4 C5 C6 -0.5(9)
N2 C4 C5 C6 179.4(5)
C9 C4 C5 C10 179.5(5)
N2 C4 C5 C10 -0.7(8)
C4 C5 C6 C7 1.2(9)
C10 C5 C6 C7 -178.7(5)
C5 C6 C7 C8 -0.5(9)
C5 C6 C7 C12 177.7(6)
C6 C7 C8 C9 -1.0(9)
C12 C7 C8 C9 -179.2(5)
C5 C4 C9 C8 -0.9(8)
N2 C4 C9 C8 179.2(5)
C5 C4 C9 C11 -179.4(5)
N2 C4 C9 C11 0.8(8)
C7 C8 C9 C4 1.7(8)
C7 C8 C9 C11 -179.8(5)
N1 C13 C14 O1 60.2(7)
N2 C1 Au1 Cl1 141(8)
N1 C1 Au1 Cl1 -35(8)
N2 C1 N1 C2 -1.3(6)
Au1 C1 N1 C2 175.8(4)
N2 C1 N1 C13 -179.9(5)
Au1 C1 N1 C13 -2.8(8)
C3 C2 N1 C1 0.6(7)
C3 C2 N1 C13 179.2(5)
C14 C13 N1 C1 99.5(7)
C14 C13 N1 C2 -78.8(7)
N1 C1 N2 C3 1.6(6)
Au1 C1 N2 C3 -175.6(4)
N1 C1 N2 C4 -178.5(5)
Au1 C1 N2 C4 4.4(8)
C2 C3 N2 C1 -1.2(7)
C2 C3 N2 C4 178.9(5)
C5 C4 N2 C1 -92.6(7)
C9 C4 N2 C1 87.2(7)
C5 C4 N2 C3 87.3(7)
C9 C4 N2 C3 -92.9(7)
